data_2103795
loop_
_publ_author_name
'Clemente, Dore Augusto'
'Marzotto, Armando'

_publ_section_title
;
 22 Space-group changes
;
_journal_issue 1
_journal_name_full 'Acta Crystallographica Section B'
_journal_page_first 43
_journal_page_last 50
_journal_paper_doi 10.1107/S0108768102022668
_journal_volume 59
_journal_year 2003
_chemical_formula_sum 'C10 Br4 N4 O2 U'
_chemical_formula_weight 765.81
_chemical_name_systematic
;
Tetrabromo-bis(N,N,N',N'-tetramethylurea)-uranium(iv)
;
_space_group_IT_number 15
_symmetry_space_group_name_Hall '-C 2yc'
_symmetry_space_group_name_H-M 'C 1 2/c 1'
_atom_sites_solution_hydrogens geom
_atom_sites_solution_primary direct
_atom_sites_solution_secondary difmap
_cell_angle_alpha 90.00
_cell_angle_beta 117.52(2)
_cell_angle_gamma 90.00
_cell_formula_units_Z 4
_cell_length_a 16.764(5)
_cell_length_b 8.710(4)
_cell_length_c 16.655(3)
_cell_measurement_temperature 293(2)
_cell_volume 2156.7(13)
_computing_structure_refinement 'SHELXL-97 (Sheldrick, 1997)'
_computing_structure_solution 'SHELXS-97 (Sheldrick, 1990)'
_diffrn_ambient_temperature 293(2)
_diffrn_measured_fraction_theta_full 0.285
_diffrn_measured_fraction_theta_max 0.285
_diffrn_radiation_monochromator graphite
_diffrn_radiation_source 'fine-focus sealed tube'
_diffrn_radiation_type MoK\a
_diffrn_radiation_wavelength 0.71070
_diffrn_reflns_av_R_equivalents 0.0077
_diffrn_reflns_av_sigmaI/netI 0.0587
_diffrn_reflns_limit_h_max 26
_diffrn_reflns_limit_h_min -26
_diffrn_reflns_limit_k_max 8
_diffrn_reflns_limit_k_min -8
_diffrn_reflns_limit_l_max 24
_diffrn_reflns_limit_l_min -24
_diffrn_reflns_number 9718
_diffrn_reflns_theta_full 50.56
_diffrn_reflns_theta_max 50.56
_diffrn_reflns_theta_min 2.71
_exptl_absorpt_coefficient_mu 14.941
_exptl_crystal_density_diffrn 2.359
_exptl_crystal_density_method 'not measured'
_exptl_crystal_F_000 1344
_refine_diff_density_max 0.372
_refine_diff_density_min -0.355
_refine_ls_extinction_method none
_refine_ls_goodness_of_fit_ref 0.388
_refine_ls_hydrogen_treatment mixed
_refine_ls_matrix_type full
_refine_ls_number_parameters 42
_refine_ls_number_reflns 3303
_refine_ls_number_restraints 0
_refine_ls_restrained_S_all 0.388
_refine_ls_R_factor_all 0.0046
_refine_ls_R_factor_gt 0.0044
_refine_ls_shift/su_max 1.266
_refine_ls_shift/su_mean 0.030
_refine_ls_structure_factor_coef Fsqd
_refine_ls_weighting_details 'calc w=1/[\s^2^(Fo^2^)+(0.0000P)^2^+0.0089P] where P=(Fo^2^+2Fc^2^)/3'
_refine_ls_weighting_scheme calc
_refine_ls_wR_factor_gt 0.0211
_refine_ls_wR_factor_ref 0.0326
_reflns_number_gt 3198
_reflns_number_total 3303
_reflns_threshold_expression >2sigma(I)
_cod_data_source_file an0613.cif
_cod_data_source_block farniv
_cod_original_cell_volume 2156.7(12)
_cod_original_sg_symbol_H-M 'C 2/c'
_cod_database_code 2103795

loop_
_symmetry_equiv_pos_as_xyz
'x, y, z'
'-x, y, -z+1/2'
'x+1/2, y+1/2, z'
'-x+1/2, y+1/2, -z+1/2'
'-x, -y, -z'
'x, -y, z-1/2'
'-x+1/2, -y+1/2, -z'
'x+1/2, -y+1/2, z-1/2'

loop_
_atom_site_label
_atom_site_fract_x
_atom_site_fract_y
_atom_site_fract_z
_atom_site_U_iso_or_equiv
_atom_site_adp_type
_atom_site_calc_flag
_atom_site_refinement_flags
_atom_site_occupancy
_atom_site_type_symbol
_atom_site_attached_hydrogens
U1 0.250000 0.250000 0.000000 0.02000(3) Uiso d S 1 U 0
Br1 0.397900(6) 0.054000(13) 0.071300(7) 0.02000(3) Uiso d . 1 Br 0
Br2 0.361200(7) 0.506600(12) 0.055100(7) 0.02000(3) Uiso d . 1 Br 0
N1 0.34020(9) 0.24560(9) -0.20330(9) 0.0200(2) Uiso d . 1 N 0
N2 0.18210(7) 0.23880(11) -0.28320(8) 0.0200(2) Uiso d . 1 N 0
O1 0.25540(8) 0.24970(6) -0.13030(8) 0.0200(2) Uiso d . 1 O 0
C1 0.25870(10) 0.24560(10) -0.20600(11) 0.0200(3) Uiso d . 1 C 0
C2 0.42070(5) 0.28650(17) -0.11930(6) 0.02000(12) Uiso d . 1 C 3
C3 0.35600(6) 0.16900(12) -0.27430(7) 0.02000(16) Uiso d . 1 C 3
C4 0.09800(6) 0.19720(13) -0.28080(7) 0.02000(18) Uiso d . 1 C 3
C5 0.17170(7) 0.31710(10) -0.36600(8) 0.02000(18) Uiso d . 1 C 3

loop_
_atom_type_symbol
_atom_type_description
_atom_type_scat_dispersion_real
_atom_type_scat_dispersion_imag
_atom_type_scat_source
U U -9.6767 9.6646 'International Tables Vol C Tables 4.2.6.8 and 6.1.1.4'
Br Br -0.2901 2.4595 'International Tables Vol C Tables 4.2.6.8 and 6.1.1.4'
O O 0.0106 0.0060 'International Tables Vol C Tables 4.2.6.8 and 6.1.1.4'
N N 0.0061 0.0033 'International Tables Vol C Tables 4.2.6.8 and 6.1.1.4'
C C 0.0033 0.0016 'International Tables Vol C Tables 4.2.6.8 and 6.1.1.4'

loop_
_geom_angle_atom_site_label_1
_geom_angle_atom_site_label_2
_geom_angle_atom_site_label_3
_geom_angle_site_symmetry_1
_geom_angle_site_symmetry_3
_geom_angle
O1 U1 O1 . 7 180.00(6)
O1 U1 Br2 . . 89.98(3)
O1 U1 Br2 7 . 90.02(3)
O1 U1 Br2 . 7 90.02(3)
O1 U1 Br2 7 7 89.98(3)
Br2 U1 Br2 . 7 180.0
O1 U1 Br1 . 7 90.82(3)
O1 U1 Br1 7 7 89.18(3)
Br2 U1 Br1 . 7 88.68(3)
Br2 U1 Br1 7 7 91.32(3)
O1 U1 Br1 . . 89.18(3)
O1 U1 Br1 7 . 90.82(3)
Br2 U1 Br1 . . 91.32(3)
Br2 U1 Br1 7 . 88.68(3)
Br1 U1 Br1 7 . 180.000(5)
C1 N1 C2 . . 120.21(12)
C1 N1 C3 . . 121.69(12)
C2 N1 C3 . . 116.35(10)
C1 N2 C4 . . 119.44(11)
C1 N2 C5 . . 121.73(10)
C4 N2 C5 . . 115.96(10)
C1 O1 U1 . . 178.47(6)
O1 C1 N2 . . 119.15(13)
O1 C1 N1 . . 117.99(14)
N2 C1 N1 . . 122.84(14)

loop_
_geom_bond_atom_site_label_1
_geom_bond_atom_site_label_2
_geom_bond_site_symmetry_2
_geom_bond_distance
U1 O1 . 2.2134(13)
U1 O1 7 2.2134(13)
U1 Br2 . 2.7806(9)
U1 Br2 7 2.7806(9)
U1 Br1 7 2.7841(8)
U1 Br1 . 2.7841(8)
N1 C1 . 1.346(2)
N1 C2 . 1.4699(17)
N1 C3 . 1.4843(17)
N2 C1 . 1.334(2)
N2 C4 . 1.4740(15)
N2 C5 . 1.4748(17)
O1 C1 . 1.288(2)
